data_7133554
loop_
_publ_author_name
'Patyk-Ka&#x17a;mierczak, Ewa'
'Ka&#x17a;mierczak, Micha&#x142;'

_publ_section_title
;
 Metal-free negative linear compressibility (NLC) material - the cocrystal
 of 1,2-bis(4-pyridyl)ethane and fumaric acid.
;
_journal_issue 75
_journal_name_full 'Chemical communications (Cambridge, England)'
_journal_page_first 10310
_journal_page_last 10313
_journal_paper_doi 10.1039/d4cc02183e
_journal_volume 60
_journal_year 2024
_chemical_formula_moiety 'C12 H12 N2, C4 H4 O4'
_chemical_formula_sum 'C16 H16 N2 O4'
_chemical_formula_weight 300.31
_chemical_name_systematic '1,2-bis(4-Pyridyl)ethane fumaric acid'
_space_group_crystal_system monoclinic
_space_group_IT_number 15
_space_group_name_Hall '-I 2ya'
_space_group_name_H-M_alt 'I 1 2/a 1'
_atom_sites_solution_hydrogens geom
_atom_sites_solution_primary dual
_audit_creation_date 2023-10-03
_audit_creation_method
;
Olex2 1.5
(compiled 2023.08.24 svn.re1ec1418 for OlexSys, GUI svn.r6817)
;
_audit_update_record
;
2024-03-15 deposited with the CCDC.	2024-08-08 downloaded from the CCDC.
;
_cell_angle_alpha 90
_cell_angle_beta 110.1(2)
_cell_angle_gamma 90
_cell_formula_units_Z 4
_cell_length_a 16.72(3)
_cell_length_b 4.7728(7)
_cell_length_c 19.70(4)
_cell_measurement_reflns_used 471
_cell_measurement_temperature 298
_cell_measurement_theta_max 24.2210
_cell_measurement_theta_min 2.7630
_cell_volume 1476(4)
_computing_cell_refinement 'CrysAlisPro 1.171.41.93a (Rigaku OD, 2020)'
_computing_data_collection 'CrysAlisPro 1.171.41.93a (Rigaku OD, 2020)'
_computing_data_reduction 'CrysAlisPro 1.171.41.93a (Rigaku OD, 2020)'
_computing_molecular_graphics 'Olex2 1.5 (Dolomanov et al., 2009)'
_computing_publication_material 'Olex2 1.5 (Dolomanov et al., 2009)'
_computing_structure_refinement 'SHELXL 2014/7 (Sheldrick, 2015)'
_computing_structure_solution 'SHELXT  (Sheldrick, 2015)'
_diffrn_ambient_pressure 150000
_diffrn_ambient_temperature 298
_diffrn_detector 'CCD plate'
_diffrn_detector_area_resol_mean 16.1544
_diffrn_detector_type Eos
_diffrn_measured_fraction_theta_full 0.221
_diffrn_measured_fraction_theta_max 0.162
_diffrn_measurement_details
;
List of Runs (angles in degrees, time in seconds):

  # Type    Start    End  Width  t~exp~   \w     \q     \k     \f   Frames
#--------------------------------------------------------------------------
  1  \w    -26.00  43.00   1.00   35.00    --   -0.90 -26.00   7.00   69
  2  \w    -12.00  42.00   1.00   35.00    --   -0.90 -67.00-157.00   54
  3  \w    -42.00  12.00   1.00   35.00    --    0.90  67.00 -23.00   54
  4  \w    -48.00   6.00   1.00   35.00    --    0.90  81.00 151.00   54
  5  \w    -43.00   1.00   1.00   35.00    --  -48.59  26.00 172.00   44
  6  \w    -61.00 -18.00   1.00   35.00    --  -48.59  45.00-180.00   43
  7  \w    -70.00 -24.00   1.00   35.00    --  -48.59  97.00 143.00   46
  8  \w    -79.00 -34.00   1.00   35.00    --  -48.59 114.00 -44.00   45
  9  \w    -35.00  10.00   1.00   35.00    --  -48.59   0.00-180.00   45
 10  \w    -47.00  -6.00   1.00   35.00    --  -48.59  39.00 -12.00   41
 11  \w    -31.00   6.00   1.00   35.00    --  -48.59 -45.00-150.00   37
 12  \w    -31.00   1.00   1.00   35.00    --  -48.59 -45.00  30.00   32
 13  \w    -35.00  10.00   1.00   35.00    --  -48.59   0.00   0.00   45
 14  \w    -17.00  22.00   1.00   35.00    --   48.59  39.00 -12.00   39
 15  \w    -17.00  22.00   1.00   35.00    --   48.59  39.00 167.00   39
 16  \w     21.00  63.00   1.00   35.00    --   48.59 -81.00-151.00   42
 17  \w   -100.00 -78.00   1.00   35.00    --   -0.90 178.00 -90.00   22
 18  \w     -5.00  48.00   1.00   35.00    --   -0.90 -81.00  29.00   53
 19  \w     69.00 100.00   1.00   35.00    --    0.90 178.00 -90.00   31
 20  \w    -98.00 -76.00   1.00   35.00    --    0.90-178.00 -90.00   22
 21  \w     -5.00  36.00   1.00   35.00    --   48.59 -45.00-150.00   41
;
_diffrn_measurement_device 'four-circle diffractometer'
_diffrn_measurement_device_type 'Xcalibur, Eos'
_diffrn_measurement_method '\w scans'
_diffrn_orient_matrix_type 'CrysAlisPro convention (1999,Acta A55,543-557)'
_diffrn_orient_matrix_UB_11 0.0321382000
_diffrn_orient_matrix_UB_12 -0.0211282000
_diffrn_orient_matrix_UB_13 0.0348572000
_diffrn_orient_matrix_UB_21 0.0140381000
_diffrn_orient_matrix_UB_22 0.1280687000
_diffrn_orient_matrix_UB_23 -0.0095460000
_diffrn_orient_matrix_UB_31 -0.0152027000
_diffrn_orient_matrix_UB_32 0.0731670000
_diffrn_orient_matrix_UB_33 0.0268969000
_diffrn_radiation_monochromator graphite
_diffrn_radiation_probe x-ray
_diffrn_radiation_type 'Mo K\a'
_diffrn_radiation_wavelength 0.71073
_diffrn_reflns_av_R_equivalents 0.0680
_diffrn_reflns_av_unetI/netI 0.1619
_diffrn_reflns_Laue_measured_fraction_full 0.221
_diffrn_reflns_Laue_measured_fraction_max 0.162
_diffrn_reflns_limit_h_max 19
_diffrn_reflns_limit_h_min -12
_diffrn_reflns_limit_k_max 5
_diffrn_reflns_limit_k_min -4
_diffrn_reflns_limit_l_max 17
_diffrn_reflns_limit_l_min -20
_diffrn_reflns_number 1360
_diffrn_reflns_point_group_measured_fraction_full 0.221
_diffrn_reflns_point_group_measured_fraction_max 0.162
_diffrn_reflns_theta_full 25.242
_diffrn_reflns_theta_max 28.828
_diffrn_reflns_theta_min 2.767
_diffrn_source 'fine-focus sealed X-ray tube'
_diffrn_source_type 'Enhance (Mo) X-ray Source'
_exptl_absorpt_coefficient_mu 0.098
_exptl_absorpt_correction_T_max 0.453
_exptl_absorpt_correction_T_min 0.403
_exptl_absorpt_correction_type gaussian
_exptl_absorpt_process_details
;
CrysAlisPro 1.171.41.93a (Rigaku Oxford Diffraction, 2020)
Numerical absorption correction based on gaussian integration over
a multifaceted crystal model (Absorb Angel (2004) J. Appl. Cryst. 37:486-492)
;
_exptl_crystal_colour colourless
_exptl_crystal_colour_primary colourless
_exptl_crystal_density_diffrn 1.351
_exptl_crystal_description plate
_exptl_crystal_F_000 632
_exptl_crystal_preparation 'mounted in a diamond-anvil cell '
_exptl_crystal_size_max 0.33
_exptl_crystal_size_mid 0.22
_exptl_crystal_size_min 0.03
_refine_diff_density_max 0.133
_refine_diff_density_min -0.179
_refine_diff_density_rms 0.040
_refine_ls_extinction_method none
_refine_ls_goodness_of_fit_ref 1.022
_refine_ls_hydrogen_treatment constr
_refine_ls_matrix_type full
_refine_ls_number_parameters 45
_refine_ls_number_reflns 315
_refine_ls_number_restraints 3
_refine_ls_restrained_S_all 1.021
_refine_ls_R_factor_all 0.2189
_refine_ls_R_factor_gt 0.0681
_refine_ls_shift/su_max 0.000
_refine_ls_shift/su_mean 0.000
_refine_ls_structure_factor_coef Fsqd
_refine_ls_weighting_details 'w=1/[\s^2^(Fo^2^)+(0.0716P)^2^] where P=(Fo^2^+2Fc^2^)/3'
_refine_ls_weighting_scheme calc
_refine_ls_wR_factor_gt 0.1138
_refine_ls_wR_factor_ref 0.1687
_reflns_Friedel_coverage 0.000
_reflns_number_gt 123
_reflns_number_total 315
_reflns_threshold_expression 'I > 2\s(I)'
_cod_data_source_file d4cc02183e3.cif
_cod_data_source_block etyfum_015
_cod_depositor_comments 'Adding full bibliography for 7133545--7133558.cif.'
_cod_database_code 7133554
_shelx_shelxl_version_number 2014/7
_chemical_oxdiff_formula 'C4H4O4, N2C12H12'
_shelx_space_group_comment
;
The symmetry employed for this shelxl refinement is uniquely defined
by the following loop, which should always be used as a source of
symmetry information in preference to the above space-group names.
They are only intended as comments.
;
_shelx_estimated_absorpt_t_max 0.997
_shelx_estimated_absorpt_t_min 0.968
_exptl_oxdiff_absorpt_process_details
;
Gaussian integration over a grid
of 16 x 16 x 16 points =  4096 total grid points
  Based upon method of Burnham (1966)

 Data corrected for diamond-anvil cell absorption
 Note that exptl_absorpt_correction_tmin and _tmax
 the total correction factors applied to the intensities
 The individual factors are: 
         range of dac transmission factors (min-max)      0.404     0.454
         range of gasket transmission (min-max)           1.000     1.000
         range of P media transmission (min-max)          1.000     1.000

 thickness of diamond anvil 1: 19.500 mm, mu =  0.0202 mm-1
       thickness of platten 1:  0.000 mm, mu =  0.0000 mm-1

 thickness of diamond anvil 2: 19.500 mm, mu =  0.0202 mm-1
       thickness of platten 2:  0.000 mm, mu =  0.0000 mm-1

    Gasket shadowing corrections were made based upon
    Gasket thickness = 150.0 microns, radius = 212.0 microns
    Gasket absorption coeff =         0.00 mm-1
    REFLECTION WAS CONSIDERED TOTALLY OBSCURED IF 
 FRACTION CRYSTAL ILLUMINATED WAS LESS THAN 0.00

    Non-absorbing pressure medium
;
_diffrn.ambient_pressure_su 20000

_olex2_refinement_description
;
1. Fixed Uiso
 At 1.2 times of:
  All C(H) groups, All C(H,H) groups
 At 1.5 times of:
  All O(H) groups
2. Restrained distances
 C7-C8
 1.5 with sigma of 0.005
 N1-C1
 1.32 with sigma of 0.02
 N1-C5
 1.32 with sigma of 0.02
3.a Secondary CH2 refined with riding coordinates:
 C6(H6A,H6B)
3.b Aromatic/amide H refined with riding coordinates:
 C1(H1), C2(H2), C4(H4), C5(H5), C8(H8)
3.c Idealised tetrahedral OH refined with riding coordinates:
 O1(H1A)
;
_ins_header
;
TITL ETYFUM_018_final in I2/a 
REM I2/a (#15 in standard setting)
CELL 0.71073  19.704989   4.772762  16.715111  90.0000 110.0803  90.0000
ZERR    4.00   0.036505   0.000658   0.025755   0.0000   0.2127   0.0000
LATT  2
SYMM -x+1/2, y,-z 
SFAC C H N O
UNIT 64.00 64.00 8.00 16.00
SIZE 0.03 0.22 0.33
TREF
HKLF 4
END
;
_olex2_exptl_crystal_mounting_method
'Single crystal grown at ambient conditions was mounted in Merrill-Bassett diamond anvil cell, compressed to 0.15(2) GPa. Daphne oil 7575 was used as hydrostatic medium.'
_olex2_submission_special_instructions 'No special instructions were received'
_oxdiff_exptl_absorpt_empirical_details
;
Empirical correction (ABSPACK) includes:
- Absorption correction using spherical harmonics
- Frame scaling
;
_oxdiff_exptl_absorpt_empirical_full_max 1.671
_oxdiff_exptl_absorpt_empirical_full_min 0.686

loop_
_space_group_symop_operation_xyz
'x, y, z'
'-x+1/2, y, -z'
'x+1/2, y+1/2, z+1/2'
'-x+1, y+1/2, -z+1/2'
'-x, -y, -z'
'x-1/2, -y, z'
'-x+1/2, -y+1/2, -z+1/2'
'x, -y+1/2, z+1/2'

loop_
_atom_site_label
_atom_site_type_symbol
_atom_site_fract_x
_atom_site_fract_y
_atom_site_fract_z
_atom_site_U_iso_or_equiv
_atom_site_adp_type
_atom_site_occupancy
_atom_site_site_symmetry_order
_atom_site_calc_flag
_atom_site_refinement_flags_posn
_atom_site_refinement_flags_adp
_atom_site_refinement_flags_occupancy
_atom_site_disorder_assembly
_atom_site_disorder_group
C1 C 0.1589(10) 0.415(2) 0.4147(10) 0.043(4) Uiso 1 1 d D . . . .
H1 H 0.2154 0.4729 0.4326 0.052 Uiso 1 1 calc R U . . .
C2 C 0.1302(16) 0.208(2) 0.4528(14) 0.048(4) Uiso 1 1 d . . . . .
H2 H 0.1683 0.1217 0.4934 0.058 Uiso 1 1 calc R U . . .
C3 C 0.0474(17) 0.137(2) 0.4293(15) 0.025(4) Uiso 1 1 d . . . . .
C4 C -0.0102(17) 0.252(3) 0.3645(16) 0.049(5) Uiso 1 1 d . . . . .
H4 H -0.0672 0.1991 0.3460 0.058 Uiso 1 1 calc R U . . .
C5 C 0.0249(12) 0.451(2) 0.3302(11) 0.053(4) Uiso 1 1 d D . . . .
H5 H -0.0110 0.5333 0.2880 0.063 Uiso 1 1 calc R U . . .
C6 C 0.0130(12) -0.0748(16) 0.4716(12) 0.040(3) Uiso 1 1 d . . . . .
H6A H -0.0358 -0.1726 0.4386 0.048 Uiso 1 1 calc R U . . .
H6B H 0.0566 -0.2123 0.4946 0.048 Uiso 1 1 calc R U . . .
N1 N 0.1072(10) 0.5283(19) 0.3547(9) 0.041(4) Uiso 1 1 d D . . . .
C7 C 0.241(2) 0.976(3) 0.320(2) 0.059(6) Uiso 1 1 d D . . . .
C8 C 0.2731(19) 1.202(2) 0.2826(15) 0.038(3) Uiso 1 1 d D . . . .
H8 H 0.3270 1.2774 0.3059 0.046 Uiso 1 1 calc R U . . .
O1 O 0.1623(13) 0.9005(14) 0.2840(12) 0.057(3) Uiso 1 1 d . . . . .
H1A H 0.1468 0.7851 0.3077 0.085 Uiso 1 1 calc R U . . .
O2 O 0.2863(17) 0.8876(17) 0.3777(13) 0.054(4) Uiso 1 1 d . . . . .

loop_
_atom_type_symbol
_atom_type_description
_atom_type_scat_dispersion_real
_atom_type_scat_dispersion_imag
_atom_type_scat_source
C C 0.0033 0.0016 'International Tables Vol C Tables 4.2.6.8 and 6.1.1.4'
H H 0.0000 0.0000 'International Tables Vol C Tables 4.2.6.8 and 6.1.1.4'
N N 0.0061 0.0033 'International Tables Vol C Tables 4.2.6.8 and 6.1.1.4'
O O 0.0106 0.0060 'International Tables Vol C Tables 4.2.6.8 and 6.1.1.4'

loop_
_exptl_crystal_face_index_h
_exptl_crystal_face_index_k
_exptl_crystal_face_index_l
_exptl_crystal_face_perp_dist
-17 -5 12 0.1090
13 -5 -15 0.1042
18 5 -13 0.1410
-7 6 11 0.0709
-17 2 -14 0.0100
20 -3 15 0.0100

loop_
_geom_angle_atom_site_label_1
_geom_angle_atom_site_label_2
_geom_angle_atom_site_label_3
_geom_angle
_geom_angle_site_symmetry_1
_geom_angle_site_symmetry_3
_geom_angle_publ_flag
C2 C1 H1 119.2 . . ?
N1 C1 H1 119.2 . . ?
N1 C1 C2 121.5(17) . . ?
C1 C2 H2 120.4 . . ?
C3 C2 C1 119(2) . . ?
C3 C2 H2 120.4 . . ?
C2 C3 C4 120.9(14) . . ?
C2 C3 C6 121(2) . . ?
C4 C3 C6 118(2) . . ?
C3 C4 H4 122.3 . . ?
C5 C4 C3 115(2) . . ?
C5 C4 H4 122.3 . . ?
C4 C5 H5 118.0 . . ?
N1 C5 C4 123.9(19) . . ?
N1 C5 H5 118.0 . . ?
C3 C6 H6A 109.6 . . ?
C3 C6 H6B 109.6 . . ?
C6 C6 C3 110.3(9) 5_556 . ?
C6 C6 H6A 109.6 5_556 . ?
C6 C6 H6B 109.6 5_556 . ?
H6A C6 H6B 108.1 . . ?
C1 N1 C5 119.0(12) . . ?
O1 C7 C8 113(3) . . ?
O2 C7 C8 119(3) . . ?
O2 C7 O1 127.1(14) . . ?
C7 C8 H8 119.1 . . ?
C8 C8 C7 122(3) 7_575 . ?
C8 C8 H8 119.1 7_575 . ?
C7 O1 H1A 109.5 . . ?

loop_
_geom_bond_atom_site_label_1
_geom_bond_atom_site_label_2
_geom_bond_distance
_geom_bond_site_symmetry_2
_geom_bond_publ_flag
C1 H1 0.9300 . ?
C1 C2 1.423(13) . ?
C1 N1 1.316(18) . ?
C2 H2 0.9300 . ?
C2 C3 1.34(3) . ?
C3 C4 1.42(4) . ?
C3 C6 1.542(13) . ?
C4 H4 0.9300 . ?
C4 C5 1.405(14) . ?
C5 H5 0.9300 . ?
C5 N1 1.344(17) . ?
C6 C6 1.51(2) 5_556 ?
C6 H6A 0.9700 . ?
C6 H6B 0.9700 . ?
C7 C8 1.506(5) . ?
C7 O1 1.31(5) . ?
C7 O2 1.21(5) . ?
C8 C8 1.33(6) 7_575 ?
C8 H8 0.9300 . ?
O1 H1A 0.8200 . ?

loop_
_geom_torsion_atom_site_label_1
_geom_torsion_atom_site_label_2
_geom_torsion_atom_site_label_3
_geom_torsion_atom_site_label_4
_geom_torsion
_geom_torsion_site_symmetry_1
_geom_torsion_site_symmetry_2
_geom_torsion_site_symmetry_3
_geom_torsion_site_symmetry_4
_geom_torsion_publ_flag
C1 C2 C3 C4 4.5(18) . . . . ?
C1 C2 C3 C6 -176.4(9) . . . . ?
C2 C1 N1 C5 1.9(16) . . . . ?
C2 C3 C4 C5 -3(2) . . . . ?
C2 C3 C6 C6 88(2) . . . 5_556 ?
C3 C4 C5 N1 1.1(18) . . . . ?
C4 C3 C6 C6 -93(3) . . . 5_556 ?
C4 C5 N1 C1 -0.6(15) . . . . ?
C6 C3 C4 C5 177.8(7) . . . . ?
N1 C1 C2 C3 -3.9(16) . . . . ?
O1 C7 C8 C8 -4.4(19) . . . 7_575 ?
O2 C7 C8 C8 177.0(15) . . . 7_575 ?

loop_
_exptl_oxdiff_crystal_face_indexfrac_h
_exptl_oxdiff_crystal_face_indexfrac_k
_exptl_oxdiff_crystal_face_indexfrac_l
_exptl_oxdiff_crystal_face_x
_exptl_oxdiff_crystal_face_y
_exptl_oxdiff_crystal_face_z
-16.6588 -4.9560 11.5714 -0.0273 -0.9790 0.2019
13.3486 -4.7465 -15.2939 -0.0038 -0.2745 -0.9616
17.9705 4.5179 -13.0548 0.0270 0.9555 -0.2938
-7.4978 5.9013 10.8252 0.0117 0.5472 0.8369
-17.1136 1.9186 -14.4237 -1.0933 0.1432 0.0126
19.8592 -2.8788 14.7613 1.2136 -0.2308 -0.1155
